data_2222567
loop_
_publ_author_name
'Li, Meng-Jiao'
'Nie, Jing-Jing'
'Xu, Duan-Jun'

_publ_section_title Tetra-\m~2~-acetato-\k^8^<i>O</i>:<i>O</i>'-bis[(isoquinoline-\k<i>N</i>)copper(II)]
_journal_coeditor_code BQ2151
_journal_issue 8
_journal_name_full 'Acta Crystallographica Section E'
_journal_page_first m881
_journal_paper_doi 10.1107/S1600536809025732
_journal_volume 65
_journal_year 2009
_chemical_formula_iupac '[Cu2 (C2 H3 O2)4 (C9 H7 N)2]'
_chemical_formula_moiety 'C26 H26 Cu2 N2 O8'
_chemical_formula_sum 'C26 H26 Cu2 N2 O8'
_chemical_formula_weight 621.57
_chemical_name_systematic
;
Tetra-\m~2~-acetato-\k^8^<i>O</i>:<i>O</i>'-bis[(isoquinoline-
\k<i>N</i>)copper(II)]
;
_space_group_IT_number 14
_symmetry_cell_setting monoclinic
_symmetry_space_group_name_Hall '-P 2yn'
_symmetry_space_group_name_H-M 'P 1 21/n 1'
_atom_sites_solution_hydrogens geom
_atom_sites_solution_primary direct
_atom_sites_solution_secondary difmap
_audit_creation_method SHELXL-97
_cell_angle_alpha 90.00
_cell_angle_beta 103.827(8)
_cell_angle_gamma 90.00
_cell_formula_units_Z 2
_cell_length_a 12.2278(3)
_cell_length_b 8.1610(2)
_cell_length_c 13.5309(4)
_cell_measurement_reflns_used 10519
_cell_measurement_temperature 294(2)
_cell_measurement_theta_max 25.5
_cell_measurement_theta_min 3.0
_cell_volume 1311.13(7)
_computing_cell_refinement 'PROCESS-AUTO (Rigaku, 1998)'
_computing_data_collection 'PROCESS-AUTO (Rigaku, 1998)'
_computing_data_reduction 'CrystalStructure (Rigaku/MSC, 2002)'
_computing_molecular_graphics 'ORTEP-3 for Windows (Farrugia, 1997)'
_computing_publication_material 'WinGX (Farrugia, 1999)'
_computing_structure_refinement 'SHELXL97 (Sheldrick, 2008)'
_computing_structure_solution 'SIR92 (Altomare <i>et al.</i>,  1993)'
_diffrn_ambient_temperature 294(2)
_diffrn_detector_area_resol_mean 10.0
_diffrn_measured_fraction_theta_full 0.999
_diffrn_measured_fraction_theta_max 0.999
_diffrn_measurement_device_type 'Rigaku R-AXIS RAPID IP'
_diffrn_measurement_method \w
_diffrn_radiation_monochromator graphite
_diffrn_radiation_source 'fine-focus sealed tube'
_diffrn_radiation_type MoK\a
_diffrn_radiation_wavelength 0.71073
_diffrn_reflns_av_R_equivalents 0.0237
_diffrn_reflns_av_sigmaI/netI 0.0190
_diffrn_reflns_limit_h_max 15
_diffrn_reflns_limit_h_min -15
_diffrn_reflns_limit_k_max 10
_diffrn_reflns_limit_k_min -10
_diffrn_reflns_limit_l_max 17
_diffrn_reflns_limit_l_min -17
_diffrn_reflns_number 12480
_diffrn_reflns_theta_full 27.44
_diffrn_reflns_theta_max 27.44
_diffrn_reflns_theta_min 3.03
_diffrn_standards_interval_count 0
_diffrn_standards_interval_time 0
_diffrn_standards_number 0
_exptl_absorpt_coefficient_mu 1.674
_exptl_absorpt_correction_T_max 0.720
_exptl_absorpt_correction_T_min 0.635
_exptl_absorpt_correction_type multi-scan
_exptl_absorpt_process_details '(ABSCOR; Higashi, 1995)'
_exptl_crystal_colour blue
_exptl_crystal_density_diffrn 1.574
_exptl_crystal_density_method 'not measured'
_exptl_crystal_description chunk
_exptl_crystal_F_000 636
_exptl_crystal_size_max 0.28
_exptl_crystal_size_mid 0.26
_exptl_crystal_size_min 0.20
_refine_diff_density_max 0.272
_refine_diff_density_min -0.397
_refine_ls_extinction_method none
_refine_ls_goodness_of_fit_ref 1.064
_refine_ls_hydrogen_treatment constr
_refine_ls_matrix_type full
_refine_ls_number_parameters 172
_refine_ls_number_reflns 2997
_refine_ls_number_restraints 0
_refine_ls_restrained_S_all 1.064
_refine_ls_R_factor_all 0.0297
_refine_ls_R_factor_gt 0.0249
_refine_ls_shift/su_max 0.001
_refine_ls_shift/su_mean 0.000
_refine_ls_structure_factor_coef Fsqd
_refine_ls_weighting_details 'calc w=1/[\s^2^(Fo^2^)+(0.0405P)^2^+0.4143P] where P=(Fo^2^+2Fc^2^)/3'
_refine_ls_weighting_scheme calc
_refine_ls_wR_factor_gt 0.0692
_refine_ls_wR_factor_ref 0.0739
_reflns_number_gt 2638
_reflns_number_total 2997
_reflns_threshold_expression I>2\s(I)
_cod_data_source_file bq2151.cif
_cod_data_source_block I
_cod_original_sg_symbol_H-M 'P 21/n'
_cod_database_code 2222567
_cod_database_fobs_code 2222567

loop_
_symmetry_equiv_pos_as_xyz
'x, y, z'
'-x+1/2, y+1/2, -z+1/2'
'-x, -y, -z'
'x-1/2, -y-1/2, z-1/2'

loop_
_atom_site_type_symbol
_atom_site_label
_atom_site_fract_x
_atom_site_fract_y
_atom_site_fract_z
_atom_site_U_iso_or_equiv
_atom_site_adp_type
_atom_site_calc_flag
_atom_site_refinement_flags
_atom_site_occupancy
_atom_site_disorder_assembly
_atom_site_disorder_group
Cu Cu 0.411018(16) 0.55776(2) 0.528203(14) 0.03074(9) Uani d . 1 . .
N N1 0.26051(12) 0.65641(18) 0.56603(11) 0.0360(3) Uani d . 1 . .
O O1 0.32898(12) 0.45444(18) 0.39965(11) 0.0457(3) Uani d . 1 . .
O O2 0.47861(11) 0.35876(18) 0.35131(10) 0.0453(3) Uani d . 1 . .
O O3 0.43805(12) 0.75437(16) 0.45194(11) 0.0451(3) Uani d . 1 . .
O O4 0.58673(12) 0.65621(17) 0.40330(11) 0.0457(3) Uani d . 1 . .
C C1 0.16249(15) 0.6461(2) 0.49949(14) 0.0378(4) Uani d . 1 . .
H H1 0.1593 0.5883 0.4396 0.045 Uiso calc R 1 . .
C C2 -0.04146(17) 0.7044(3) 0.43993(16) 0.0496(5) Uani d . 1 . .
H H2 -0.0450 0.6483 0.3794 0.060 Uiso calc R 1 . .
C C3 -0.13598(18) 0.7741(3) 0.4580(2) 0.0576(6) Uani d . 1 . .
H H3 -0.2040 0.7653 0.4096 0.069 Uiso calc R 1 . .
C C4 -0.13180(19) 0.8585(3) 0.5482(2) 0.0595(6) Uani d . 1 . .
H H4 -0.1972 0.9052 0.5593 0.071 Uiso calc R 1 . .
C C5 -0.03322(19) 0.8738(3) 0.62062(18) 0.0547(5) Uani d . 1 . .
H H5 -0.0318 0.9312 0.6803 0.066 Uiso calc R 1 . .
C C6 0.17226(17) 0.8114(3) 0.67579(15) 0.0476(5) Uani d . 1 . .
H H6 0.1791 0.8668 0.7370 0.057 Uiso calc R 1 . .
C C7 0.26360(16) 0.7388(3) 0.65421(14) 0.0428(4) Uani d . 1 . .
H H7 0.3320 0.7457 0.7022 0.051 Uiso calc R 1 . .
C C8 0.06221(15) 0.7172(2) 0.51336(14) 0.0364(4) Uani d . 1 . .
C C9 0.06649(16) 0.8026(2) 0.60497(14) 0.0395(4) Uani d . 1 . .
C C10 0.37462(16) 0.3780(2) 0.34010(13) 0.0365(4) Uani d . 1 . .
C C11 0.2983(2) 0.3021(3) 0.24755(17) 0.0588(6) Uani d . 1 . .
H H11A 0.3428 0.2473 0.2081 0.088 Uiso calc PR 0.50 . .
H H11B 0.2540 0.3861 0.2071 0.088 Uiso calc PR 0.50 . .
H H11C 0.2493 0.2244 0.2685 0.088 Uiso calc PR 0.50 . .
H H11D 0.2213 0.3245 0.2477 0.088 Uiso calc PR 0.50 . .
H H11E 0.3101 0.1857 0.2487 0.088 Uiso calc PR 0.50 . .
H H11F 0.3148 0.3474 0.1873 0.088 Uiso calc PR 0.50 . .
C C12 0.51710(15) 0.7661(2) 0.40790(13) 0.0361(4) Uani d . 1 . .
C C13 0.5292(2) 0.9275(3) 0.3568(2) 0.0589(6) Uani d . 1 . .
H H13A 0.4710 1.0012 0.3656 0.088 Uiso calc PR 0.50 . .
H H13B 0.5226 0.9096 0.2855 0.088 Uiso calc PR 0.50 . .
H H13C 0.6015 0.9742 0.3869 0.088 Uiso calc PR 0.50 . .
H H13D 0.5924 0.9221 0.3264 0.088 Uiso calc PR 0.50 . .
H H13E 0.5408 1.0137 0.4065 0.088 Uiso calc PR 0.50 . .
H H13F 0.4619 0.9491 0.3051 0.088 Uiso calc PR 0.50 . .

loop_
_atom_site_aniso_label
_atom_site_aniso_U_11
_atom_site_aniso_U_22
_atom_site_aniso_U_33
_atom_site_aniso_U_12
_atom_site_aniso_U_13
_atom_site_aniso_U_23
Cu 0.02788(12) 0.03427(13) 0.03091(13) 0.00155(8) 0.00869(8) -0.00023(8)
N1 0.0332(7) 0.0399(8) 0.0368(7) 0.0025(6) 0.0117(6) 0.0014(6)
O1 0.0362(7) 0.0574(9) 0.0413(7) -0.0006(6) 0.0050(6) -0.0134(6)
O2 0.0393(7) 0.0568(9) 0.0388(7) 0.0013(6) 0.0074(5) -0.0118(6)
O3 0.0476(8) 0.0401(7) 0.0518(8) 0.0056(6) 0.0203(6) 0.0090(6)
O4 0.0450(7) 0.0423(7) 0.0554(8) 0.0042(6) 0.0231(6) 0.0123(6)
C1 0.0375(9) 0.0428(10) 0.0346(9) 0.0026(8) 0.0114(7) -0.0010(7)
C2 0.0396(10) 0.0552(12) 0.0504(11) 0.0017(9) 0.0034(9) -0.0025(9)
C3 0.0337(10) 0.0629(14) 0.0717(15) 0.0037(10) 0.0040(10) 0.0051(12)
C4 0.0389(11) 0.0697(15) 0.0745(15) 0.0144(11) 0.0224(11) 0.0079(12)
C5 0.0492(12) 0.0660(14) 0.0549(12) 0.0133(11) 0.0242(10) -0.0007(11)
C6 0.0470(11) 0.0602(12) 0.0369(9) 0.0062(10) 0.0124(8) -0.0086(9)
C7 0.0355(9) 0.0547(11) 0.0377(9) 0.0015(9) 0.0076(7) -0.0045(8)
C8 0.0336(9) 0.0371(9) 0.0396(9) 0.0004(7) 0.0112(7) 0.0056(7)
C9 0.0376(9) 0.0432(10) 0.0408(9) 0.0048(8) 0.0152(8) 0.0041(8)
C10 0.0397(9) 0.0368(9) 0.0304(8) -0.0032(8) 0.0032(7) 0.0001(7)
C11 0.0534(13) 0.0723(15) 0.0437(11) -0.0073(11) -0.0021(9) -0.0175(11)
C12 0.0378(9) 0.0343(9) 0.0349(8) -0.0040(8) 0.0059(7) 0.0025(7)
C13 0.0721(16) 0.0412(11) 0.0687(15) -0.0020(10) 0.0271(13) 0.0150(10)

loop_
_atom_type_symbol
_atom_type_description
_atom_type_scat_dispersion_real
_atom_type_scat_dispersion_imag
_atom_type_scat_source
C C 0.0033 0.0016 'International Tables Vol C Tables 4.2.6.8 and 6.1.1.4'
H H 0.0000 0.0000 'International Tables Vol C Tables 4.2.6.8 and 6.1.1.4'
N N 0.0061 0.0033 'International Tables Vol C Tables 4.2.6.8 and 6.1.1.4'
O O 0.0106 0.0060 'International Tables Vol C Tables 4.2.6.8 and 6.1.1.4'
Cu Cu 0.3201 1.2651 'International Tables Vol C Tables 4.2.6.8 and 6.1.1.4'

loop_
_geom_angle_atom_site_label_1
_geom_angle_atom_site_label_2
_geom_angle_atom_site_label_3
_geom_angle_site_symmetry_1
_geom_angle_site_symmetry_3
_geom_angle
_geom_angle_publ_flag
O2 Cu O4 3_666 3_666 89.28(6) ?
O2 Cu O1 3_666 . 167.80(6) ?
O4 Cu O1 3_666 . 89.03(6) ?
O2 Cu O3 3_666 . 89.10(6) ?
O4 Cu O3 3_666 . 167.77(6) ?
O1 Cu O3 . . 90.00(6) ?
O2 Cu N1 3_666 . 97.34(6) ?
O4 Cu N1 3_666 . 97.72(6) ?
O1 Cu N1 . . 94.86(6) ?
O3 Cu N1 . . 94.51(6) ?
O2 Cu Cu 3_666 3_666 85.07(4) ?
O4 Cu Cu 3_666 3_666 84.27(4) ?
O1 Cu Cu . 3_666 82.74(4) ?
O3 Cu Cu . 3_666 83.51(4) ?
N1 Cu Cu . 3_666 176.88(4) ?
C1 N1 C7 . . 117.39(16) ?
C1 N1 Cu . . 119.81(12) ?
C7 N1 Cu . . 122.68(12) ?
C10 O1 Cu . . 124.66(12) ?
C10 O2 Cu . 3_666 122.03(12) ?
C12 O3 Cu . . 123.63(12) ?
C12 O4 Cu . 3_666 123.05(12) ?
N1 C1 C8 . . 124.11(17) ?
N1 C1 H1 . . 117.9 ?
C8 C1 H1 . . 117.9 ?
C3 C2 C8 . . 119.9(2) ?
C3 C2 H2 . . 120.0 ?
C8 C2 H2 . . 120.0 ?
C2 C3 C4 . . 120.6(2) ?
C2 C3 H3 . . 119.7 ?
C4 C3 H3 . . 119.7 ?
C5 C4 C3 . . 121.1(2) ?
C5 C4 H4 . . 119.5 ?
C3 C4 H4 . . 119.5 ?
C4 C5 C9 . . 120.0(2) ?
C4 C5 H5 . . 120.0 ?
C9 C5 H5 . . 120.0 ?
C7 C6 C9 . . 119.90(18) ?
C7 C6 H6 . . 120.1 ?
C9 C6 H6 . . 120.1 ?
C6 C7 N1 . . 123.52(17) ?
C6 C7 H7 . . 118.2 ?
N1 C7 H7 . . 118.2 ?
C1 C8 C9 . . 117.99(16) ?
C1 C8 C2 . . 122.54(17) ?
C9 C8 C2 . . 119.46(17) ?
C8 C9 C5 . . 118.87(18) ?
C8 C9 C6 . . 117.09(17) ?
C5 C9 C6 . . 124.04(19) ?
O1 C10 O2 . . 125.47(17) ?
O1 C10 C11 . . 117.25(18) ?
O2 C10 C11 . . 117.28(18) ?
C10 C11 H11A . . 109.5 ?
C10 C11 H11B . . 109.5 ?
H11A C11 H11B . . 109.5 ?
C10 C11 H11C . . 109.5 ?
H11A C11 H11C . . 109.5 ?
H11B C11 H11C . . 109.5 ?
C10 C11 H11D . . 109.5 ?
H11A C11 H11D . . 141.1 ?
H11B C11 H11D . . 56.3 ?
H11C C11 H11D . . 56.3 ?
C10 C11 H11E . . 109.5 ?
H11A C11 H11E . . 56.3 ?
H11B C11 H11E . . 141.1 ?
H11C C11 H11E . . 56.3 ?
H11D C11 H11E . . 109.5 ?
C10 C11 H11F . . 109.5 ?
H11A C11 H11F . . 56.3 ?
H11B C11 H11F . . 56.3 ?
H11C C11 H11F . . 141.1 ?
H11D C11 H11F . . 109.5 ?
H11E C11 H11F . . 109.5 ?
O4 C12 O3 . . 125.49(17) ?
O4 C12 C13 . . 117.46(18) ?
O3 C12 C13 . . 117.04(18) ?
C12 C13 H13A . . 109.5 ?
C12 C13 H13B . . 109.5 ?
H13A C13 H13B . . 109.5 ?
C12 C13 H13C . . 109.5 ?
H13A C13 H13C . . 109.5 ?
H13B C13 H13C . . 109.5 ?
C12 C13 H13D . . 109.5 ?
H13A C13 H13D . . 141.1 ?
H13B C13 H13D . . 56.3 ?
H13C C13 H13D . . 56.3 ?
C12 C13 H13E . . 109.5 ?
H13A C13 H13E . . 56.3 ?
H13B C13 H13E . . 141.1 ?
H13C C13 H13E . . 56.3 ?
H13D C13 H13E . . 109.5 ?
C12 C13 H13F . . 109.5 ?
H13A C13 H13F . . 56.3 ?
H13B C13 H13F . . 56.3 ?
H13C C13 H13F . . 141.1 ?
H13D C13 H13F . . 109.5 ?
H13E C13 H13F . . 109.5 ?

loop_
_geom_bond_atom_site_label_1
_geom_bond_atom_site_label_2
_geom_bond_site_symmetry_2
_geom_bond_distance
_geom_bond_publ_flag
Cu N1 . 2.1789(15) y
Cu O1 . 1.9771(13) y
Cu O2 3_666 1.9728(13) y
Cu O3 . 1.9777(13) y
Cu O4 3_666 1.9740(13) y
Cu Cu 3_666 2.6459(4) ?
N1 C1 . 1.318(2) ?
N1 C7 . 1.362(2) ?
O1 C10 . 1.251(2) ?
O2 C10 . 1.254(2) ?
O2 Cu 3_666 1.9728(13) ?
O3 C12 . 1.255(2) ?
O4 C12 . 1.249(2) ?
O4 Cu 3_666 1.9740(13) ?
C1 C8 . 1.409(3) ?
C1 H1 . 0.9300 ?
C2 C3 . 1.362(3) ?
C2 C8 . 1.415(3) ?
C2 H2 . 0.9300 ?
C3 C4 . 1.391(3) ?
C3 H3 . 0.9300 ?
C4 C5 . 1.366(3) ?
C4 H4 . 0.9300 ?
C5 C9 . 1.412(3) ?
C5 H5 . 0.9300 ?
C6 C7 . 1.356(3) ?
C6 C9 . 1.416(3) ?
C6 H6 . 0.9300 ?
C7 H7 . 0.9300 ?
C8 C9 . 1.412(3) ?
C10 C11 . 1.505(3) ?
C11 H11A . 0.9600 ?
C11 H11B . 0.9600 ?
C11 H11C . 0.9600 ?
C11 H11D . 0.9600 ?
C11 H11E . 0.9600 ?
C11 H11F . 0.9600 ?
C12 C13 . 1.510(3) ?
C13 H13A . 0.9600 ?
C13 H13B . 0.9600 ?
C13 H13C . 0.9600 ?
C13 H13D . 0.9600 ?
C13 H13E . 0.9600 ?
C13 H13F . 0.9600 ?
